data_7004726
loop_
_publ_author_name
'Beheshti, Azizolla'
'Clegg, William'
'Nobakht, Valiollah'
'Panahi Mehr, Mohammad'
'Russo, Luca'

_publ_section_title
;
 Complexes of copper(i) and silver(i) with bis(methimazolyl)borate and
 dihydrobis(2-mercaptothiazolyl)borate ligands
;
_journal_issue 46
_journal_name_full 'Dalton Transactions'
_journal_page_first 6641
_journal_page_last 6646
_journal_paper_doi 10.1039/b811369f
_journal_year 2008
_chemical_formula_moiety 'C26 H27 Ag B N4 P S2'
_chemical_formula_sum 'C26 H27 Ag B N4 P S2'
_chemical_formula_weight 609.29
_chemical_name_systematic
;
?
;
_space_group_IT_number 2
_symmetry_cell_setting triclinic
_symmetry_space_group_name_Hall '-P 1'
_symmetry_space_group_name_H-M 'P -1'
_atom_sites_solution_hydrogens geom
_atom_sites_solution_primary direct
_atom_sites_solution_secondary difmap
_audit_creation_method SHELXL-97
_cell_angle_alpha 89.743(4)
_cell_angle_beta 83.854(4)
_cell_angle_gamma 86.297(4)
_cell_formula_units_Z 4
_cell_length_a 12.983(3)
_cell_length_b 13.579(3)
_cell_length_c 15.757(4)
_cell_measurement_reflns_used 999
_cell_measurement_temperature 150(2)
_cell_measurement_theta_max 27.5
_cell_measurement_theta_min 2.5
_cell_volume 2756.2(11)
_computing_cell_refinement 'Bruker SAINT'
_computing_data_collection 'Bruker SMART'
_computing_data_reduction 'Bruker SAINT'
_computing_molecular_graphics 'Bruker SHELXTL'
_computing_publication_material 'Bruker SHELXTL and local programs'
_computing_structure_refinement 'Bruker SHELXTL'
_computing_structure_solution 'Bruker SHELXTL'
_diffrn_ambient_temperature 150(2)
_diffrn_measured_fraction_theta_full 0.980
_diffrn_measured_fraction_theta_max 0.980
_diffrn_measurement_device_type 'Bruker SMART 1K CCD diffractometer'
_diffrn_measurement_method 'thin-slice \w scans'
_diffrn_radiation_monochromator graphite
_diffrn_radiation_source 'fine-focus sealed tube'
_diffrn_radiation_type MoK\a
_diffrn_radiation_wavelength 0.71073
_diffrn_reflns_av_R_equivalents 0.0305
_diffrn_reflns_av_sigmaI/netI 0.0432
_diffrn_reflns_limit_h_max 15
_diffrn_reflns_limit_h_min -15
_diffrn_reflns_limit_k_max 16
_diffrn_reflns_limit_k_min -15
_diffrn_reflns_limit_l_max 18
_diffrn_reflns_limit_l_min -18
_diffrn_reflns_number 19838
_diffrn_reflns_theta_full 25.00
_diffrn_reflns_theta_max 25.00
_diffrn_reflns_theta_min 5.68
_diffrn_standards_number 0
_exptl_absorpt_coefficient_mu 0.963
_exptl_absorpt_correction_T_max 0.700
_exptl_absorpt_correction_T_min 0.550
_exptl_absorpt_correction_type multi-scan
_exptl_absorpt_process_details SADABS
_exptl_crystal_colour colourless
_exptl_crystal_density_diffrn 1.468
_exptl_crystal_density_method 'not measured'
_exptl_crystal_description block
_exptl_crystal_F_000 1240
_exptl_crystal_size_max 0.70
_exptl_crystal_size_mid 0.40
_exptl_crystal_size_min 0.40
_refine_diff_density_max 1.260
_refine_diff_density_min -0.880
_refine_diff_density_rms 0.089
_refine_ls_extinction_method none
_refine_ls_goodness_of_fit_ref 1.206
_refine_ls_hydrogen_treatment mixed
_refine_ls_matrix_type full
_refine_ls_number_parameters 641
_refine_ls_number_reflns 9513
_refine_ls_number_restraints 0
_refine_ls_restrained_S_all 1.206
_refine_ls_R_factor_all 0.0599
_refine_ls_R_factor_gt 0.0507
_refine_ls_shift/su_max 0.013
_refine_ls_shift/su_mean 0.000
_refine_ls_structure_factor_coef Fsqd
_refine_ls_weighting_details 'calc w=1/[\s^2^(Fo^2^)+(0.0342P)^2^+6.1273P] where P=(Fo^2^+2Fc^2^)/3'
_refine_ls_weighting_scheme calc
_refine_ls_wR_factor_gt 0.1089
_refine_ls_wR_factor_ref 0.1124
_reflns_number_gt 8396
_reflns_number_total 9513
_reflns_threshold_expression I>2\s(I)
_cod_data_source_file b811369f.txt
_cod_data_source_block ab76_compound2
_cod_database_code 7004726

loop_
_symmetry_equiv_pos_as_xyz
'x, y, z'
'-x, -y, -z'

loop_
_atom_site_label
_atom_site_type_symbol
_atom_site_fract_x
_atom_site_fract_y
_atom_site_fract_z
_atom_site_U_iso_or_equiv
_atom_site_adp_type
_atom_site_occupancy
_atom_site_symmetry_multiplicity
_atom_site_calc_flag
_atom_site_refinement_flags
_atom_site_disorder_assembly
_atom_site_disorder_group
Ag1 Ag 0.77355(3) 0.52243(2) 0.26709(2) 0.02332(11) Uani 1 1 d . . .
P1 P 0.66475(9) 0.52932(9) 0.15358(7) 0.0223(3) Uani 1 1 d . . .
S1 S 0.96420(9) 0.49261(9) 0.26427(7) 0.0266(3) Uani 1 1 d . . .
S2 S 0.69898(9) 0.60132(8) 0.40813(7) 0.0265(3) Uani 1 1 d . . .
N1 N 0.9035(3) 0.3829(3) 0.4094(2) 0.0231(8) Uani 1 1 d . . .
N2 N 1.0631(3) 0.4277(3) 0.3982(3) 0.0281(9) Uani 1 1 d . . .
N3 N 0.7126(3) 0.4094(3) 0.4680(2) 0.0239(8) Uani 1 1 d . . .
N4 N 0.6084(3) 0.5119(3) 0.5491(2) 0.0246(8) Uani 1 1 d . . .
B1 B 0.7896(4) 0.3586(4) 0.3969(3) 0.0228(11) Uani 1 1 d . . .
H1A H 0.769(4) 0.385(3) 0.331(3) 0.027 Uiso 1 1 d . . .
H1B H 0.785(3) 0.274(3) 0.409(3) 0.027 Uiso 1 1 d . . .
C1 C 0.5423(3) 0.6022(4) 0.1795(3) 0.0251(10) Uani 1 1 d . . .
C2 C 0.5456(4) 0.6906(3) 0.2236(3) 0.0311(11) Uani 1 1 d . . .
H2 H 0.6099 0.7100 0.2394 0.037 Uiso 1 1 calc R . .
C3 C 0.4561(5) 0.7504(4) 0.2447(4) 0.0447(14) Uani 1 1 d . . .
H3 H 0.4593 0.8108 0.2740 0.054 Uiso 1 1 calc R . .
C4 C 0.3628(4) 0.7224(5) 0.2231(4) 0.0489(16) Uani 1 1 d . . .
H4 H 0.3017 0.7639 0.2371 0.059 Uiso 1 1 calc R . .
C5 C 0.3569(4) 0.6340(5) 0.1812(3) 0.0452(15) Uani 1 1 d . . .
H5 H 0.2917 0.6145 0.1677 0.054 Uiso 1 1 calc R . .
C6 C 0.4469(4) 0.5732(4) 0.1586(3) 0.0388(13) Uani 1 1 d . . .
H6 H 0.4430 0.5128 0.1293 0.047 Uiso 1 1 calc R . .
C7 C 0.6254(3) 0.4066(3) 0.1307(3) 0.0238(10) Uani 1 1 d . . .
C8 C 0.5822(4) 0.3531(4) 0.1991(3) 0.0410(13) Uani 1 1 d . . .
H8 H 0.5743 0.3813 0.2547 0.049 Uiso 1 1 calc R . .
C9 C 0.5507(5) 0.2599(4) 0.1879(4) 0.0493(15) Uani 1 1 d . . .
H9 H 0.5186 0.2254 0.2351 0.059 Uiso 1 1 calc R . .
C10 C 0.5654(4) 0.2164(4) 0.1085(4) 0.0468(14) Uani 1 1 d . . .
H10 H 0.5436 0.1519 0.1010 0.056 Uiso 1 1 calc R . .
C11 C 0.6120(5) 0.2667(4) 0.0395(4) 0.0455(14) Uani 1 1 d . . .
H11 H 0.6236 0.2364 -0.0152 0.055 Uiso 1 1 calc R . .
C12 C 0.6418(4) 0.3623(4) 0.0512(3) 0.0315(11) Uani 1 1 d . . .
H12 H 0.6736 0.3971 0.0040 0.038 Uiso 1 1 calc R . .
C13 C 0.7176(3) 0.5748(3) 0.0505(3) 0.0225(9) Uani 1 1 d . . .
C14 C 0.8245(4) 0.5572(4) 0.0276(3) 0.0327(11) Uani 1 1 d . . .
H14 H 0.8665 0.5261 0.0670 0.039 Uiso 1 1 calc R . .
C15 C 0.8691(4) 0.5848(4) -0.0517(4) 0.0455(14) Uani 1 1 d . . .
H15 H 0.9417 0.5727 -0.0665 0.055 Uiso 1 1 calc R . .
C16 C 0.8087(5) 0.6297(4) -0.1093(3) 0.0420(14) Uani 1 1 d . . .
H16 H 0.8391 0.6462 -0.1646 0.050 Uiso 1 1 calc R . .
C17 C 0.7042(5) 0.6508(5) -0.0867(3) 0.0462(14) Uani 1 1 d . . .
H17 H 0.6633 0.6846 -0.1255 0.055 Uiso 1 1 calc R . .
C18 C 0.6583(4) 0.6226(4) -0.0070(3) 0.0341(12) Uani 1 1 d . . .
H18 H 0.5860 0.6363 0.0079 0.041 Uiso 1 1 calc R . .
C19 C 0.9738(3) 0.4328(3) 0.3599(3) 0.0223(9) Uani 1 1 d . . .
C20 C 0.9519(4) 0.3476(4) 0.4794(3) 0.0312(11) Uani 1 1 d . . .
H20 H 0.9205 0.3097 0.5247 0.037 Uiso 1 1 calc R . .
C21 C 1.0485(4) 0.3750(4) 0.4729(3) 0.0365(12) Uani 1 1 d . . .
H21 H 1.0981 0.3610 0.5122 0.044 Uiso 1 1 calc R . .
C22 C 1.1597(4) 0.4706(5) 0.3640(4) 0.0433(14) Uani 1 1 d . . .
H22A H 1.1851 0.4398 0.3090 0.065 Uiso 1 1 calc R . .
H22B H 1.2120 0.4589 0.4040 0.065 Uiso 1 1 calc R . .
H22C H 1.1466 0.5418 0.3561 0.065 Uiso 1 1 calc R . .
C23 C 0.6734(3) 0.5041(3) 0.4758(3) 0.0201(9) Uani 1 1 d . . .
C24 C 0.6064(4) 0.4222(4) 0.5893(3) 0.0336(12) Uani 1 1 d . . .
H24 H 0.5669 0.4072 0.6415 0.040 Uiso 1 1 calc R . .
C25 C 0.6717(4) 0.3593(4) 0.5399(3) 0.0311(11) Uani 1 1 d . . .
H25 H 0.6873 0.2918 0.5522 0.037 Uiso 1 1 calc R . .
C26 C 0.5516(4) 0.6028(4) 0.5807(3) 0.0379(12) Uani 1 1 d . . .
H26A H 0.5942 0.6380 0.6167 0.057 Uiso 1 1 calc R . .
H26B H 0.4869 0.5869 0.6143 0.057 Uiso 1 1 calc R . .
H26C H 0.5356 0.6446 0.5324 0.057 Uiso 1 1 calc R . .
Ag2 Ag 0.26017(3) 0.00772(2) 0.27603(2) 0.02377(11) Uani 1 1 d . . .
P2 P 0.15780(9) 0.00369(8) 0.15846(7) 0.0200(2) Uani 1 1 d . . .
S3 S 0.45052(9) 0.02582(9) 0.26622(7) 0.0286(3) Uani 1 1 d . . .
S4 S 0.20135(9) -0.08416(8) 0.41370(7) 0.0253(3) Uani 1 1 d . . .
N5 N 0.3895(3) 0.1230(3) 0.4213(2) 0.0236(8) Uani 1 1 d . . .
N6 N 0.5544(3) 0.0763(3) 0.3973(3) 0.0277(9) Uani 1 1 d . . .
N7 N 0.2035(3) 0.1014(3) 0.4857(2) 0.0246(8) Uani 1 1 d . . .
N8 N 0.1077(3) -0.0017(3) 0.5607(2) 0.0252(8) Uani 1 1 d . . .
B2 B 0.2722(4) 0.1547(4) 0.4153(3) 0.0250(11) Uani 1 1 d . . .
H2A H 0.2585 0.2395 0.4240 0.030 Uiso 1 1 calc R . .
H2B H 0.2498 0.1343 0.3486 0.030 Uiso 1 1 calc R . .
C27 C 0.0316(3) 0.0729(3) 0.1732(3) 0.0214(9) Uani 1 1 d . . .
C28 C 0.0295(4) 0.1699(3) 0.2009(3) 0.0316(11) Uani 1 1 d . . .
H28 H 0.0916 0.1975 0.2132 0.038 Uiso 1 1 calc R . .
C29 C -0.0653(4) 0.2272(4) 0.2107(3) 0.0372(13) Uani 1 1 d . . .
H29 H -0.0668 0.2942 0.2282 0.045 Uiso 1 1 calc R . .
C30 C -0.1555(4) 0.1868(4) 0.1950(3) 0.0365(12) Uani 1 1 d . . .
H30 H -0.2192 0.2259 0.2019 0.044 Uiso 1 1 calc R . .
C31 C -0.1544(4) 0.0904(4) 0.1695(3) 0.0315(11) Uani 1 1 d . . .
H31 H -0.2174 0.0626 0.1596 0.038 Uiso 1 1 calc R . .
C32 C -0.0610(3) 0.0330(4) 0.1580(3) 0.0269(10) Uani 1 1 d . . .
H32 H -0.0604 -0.0337 0.1397 0.032 Uiso 1 1 calc R . .
C33 C 0.1241(3) -0.1211(3) 0.1359(3) 0.0209(9) Uani 1 1 d . . .
C34 C 0.0957(3) -0.1808(3) 0.2058(3) 0.0255(10) Uani 1 1 d . . .
H34 H 0.0979 -0.1565 0.2620 0.031 Uiso 1 1 calc R . .
C35 C 0.0644(4) -0.2743(4) 0.1943(3) 0.0338(12) Uani 1 1 d . . .
H35 H 0.0432 -0.3135 0.2423 0.041 Uiso 1 1 calc R . .
C36 C 0.0641(4) -0.3110(4) 0.1123(4) 0.0398(13) Uani 1 1 d . . .
H36 H 0.0436 -0.3759 0.1042 0.048 Uiso 1 1 calc R . .
C37 C 0.0935(4) -0.2531(4) 0.0420(3) 0.0377(12) Uani 1 1 d . . .
H37 H 0.0931 -0.2783 -0.0141 0.045 Uiso 1 1 calc R . .
C38 C 0.1236(4) -0.1580(3) 0.0541(3) 0.0291(11) Uani 1 1 d . . .
H38 H 0.1438 -0.1183 0.0061 0.035 Uiso 1 1 calc R . .
C39 C 0.2176(3) 0.0503(3) 0.0574(3) 0.0223(9) Uani 1 1 d . . .
C40 C 0.3218(4) 0.0217(4) 0.0332(4) 0.0421(13) Uani 1 1 d . . .
H40 H 0.3590 -0.0202 0.0694 0.051 Uiso 1 1 calc R . .
C41 C 0.3713(4) 0.0538(5) -0.0426(4) 0.0503(15) Uani 1 1 d . . .
H41 H 0.4414 0.0317 -0.0594 0.060 Uiso 1 1 calc R . .
C42 C 0.3198(5) 0.1178(4) -0.0942(3) 0.0432(14) Uani 1 1 d . . .
H42 H 0.3547 0.1406 -0.1459 0.052 Uiso 1 1 calc R . .
C43 C 0.2173(4) 0.1489(4) -0.0706(3) 0.0372(12) Uani 1 1 d . . .
H43 H 0.1816 0.1934 -0.1057 0.045 Uiso 1 1 calc R . .
C44 C 0.1668(4) 0.1143(4) 0.0050(3) 0.0302(11) Uani 1 1 d . . .
H44 H 0.0961 0.1351 0.0208 0.036 Uiso 1 1 calc R . .
C45 C 0.4627(3) 0.0766(3) 0.3643(3) 0.0220(9) Uani 1 1 d . . .
C46 C 0.4398(4) 0.1491(3) 0.4908(3) 0.0291(11) Uani 1 1 d . . .
H46 H 0.4073 0.1821 0.5406 0.035 Uiso 1 1 calc R . .
C47 C 0.5403(4) 0.1208(4) 0.4768(3) 0.0340(12) Uani 1 1 d . . .
H47 H 0.5919 0.1294 0.5141 0.041 Uiso 1 1 calc R . .
C48 C 0.6541(4) 0.0348(5) 0.3559(4) 0.0447(14) Uani 1 1 d . . .
H48A H 0.6637 -0.0349 0.3714 0.067 Uiso 1 1 calc R . .
H48B H 0.7105 0.0710 0.3747 0.067 Uiso 1 1 calc R . .
H48C H 0.6548 0.0405 0.2938 0.067 Uiso 1 1 calc R . .
C49 C 0.1714(3) 0.0082(3) 0.4872(3) 0.0220(9) Uani 1 1 d . . .
C50 C 0.1017(4) 0.0846(4) 0.6071(3) 0.0323(11) Uani 1 1 d . . .
H50 H 0.0631 0.0970 0.6611 0.039 Uiso 1 1 calc R . .
C51 C 0.1608(4) 0.1478(4) 0.5615(3) 0.0320(11) Uani 1 1 d . . .
H51 H 0.1716 0.2132 0.5780 0.038 Uiso 1 1 calc R . .
C52 C 0.0562(4) -0.0901(4) 0.5876(3) 0.0353(12) Uani 1 1 d . . .
H52A H 0.0343 -0.1225 0.5377 0.053 Uiso 1 1 calc R . .
H52B H -0.0048 -0.0722 0.6280 0.053 Uiso 1 1 calc R . .
H52C H 0.1042 -0.1352 0.6152 0.053 Uiso 1 1 calc R . .

loop_
_atom_site_aniso_label
_atom_site_aniso_U_11
_atom_site_aniso_U_22
_atom_site_aniso_U_33
_atom_site_aniso_U_23
_atom_site_aniso_U_13
_atom_site_aniso_U_12
Ag1 0.02241(19) 0.0291(2) 0.01874(18) -0.00108(14) -0.00668(14) 0.00346(14)
P1 0.0167(6) 0.0335(6) 0.0160(6) -0.0018(5) -0.0017(4) 0.0017(5)
S1 0.0202(6) 0.0332(6) 0.0263(6) 0.0068(5) -0.0012(5) -0.0048(5)
S2 0.0334(6) 0.0235(6) 0.0216(6) -0.0015(5) -0.0004(5) 0.0013(5)
N1 0.0210(19) 0.0234(19) 0.025(2) 0.0014(16) -0.0039(16) 0.0024(15)
N2 0.019(2) 0.034(2) 0.031(2) -0.0025(18) -0.0065(17) 0.0027(16)
N3 0.0160(18) 0.0197(19) 0.036(2) 0.0013(16) -0.0009(16) -0.0043(15)
N4 0.0155(18) 0.037(2) 0.0212(19) -0.0014(17) -0.0009(15) -0.0025(16)
B1 0.020(3) 0.022(3) 0.026(3) 0.002(2) -0.001(2) -0.001(2)
C1 0.021(2) 0.039(3) 0.014(2) 0.0099(19) -0.0014(18) 0.004(2)
C2 0.031(3) 0.024(2) 0.037(3) 0.013(2) 0.003(2) 0.003(2)
C3 0.048(4) 0.026(3) 0.055(4) 0.012(2) 0.008(3) 0.012(2)
C4 0.038(3) 0.057(4) 0.044(3) 0.018(3) 0.010(3) 0.029(3)
C5 0.021(3) 0.086(5) 0.027(3) 0.007(3) -0.003(2) 0.012(3)
C6 0.027(3) 0.065(4) 0.023(3) -0.003(2) -0.001(2) 0.003(2)
C7 0.018(2) 0.032(3) 0.020(2) 0.0016(19) -0.0017(18) 0.0041(19)
C8 0.046(3) 0.044(3) 0.032(3) -0.001(2) 0.006(2) -0.009(3)
C9 0.053(4) 0.049(4) 0.045(3) 0.012(3) 0.008(3) -0.014(3)
C10 0.045(3) 0.031(3) 0.066(4) 0.006(3) -0.003(3) -0.011(2)
C11 0.051(4) 0.043(3) 0.041(3) -0.008(3) -0.001(3) -0.002(3)
C12 0.031(3) 0.034(3) 0.029(3) 0.003(2) 0.001(2) -0.005(2)
C13 0.019(2) 0.029(2) 0.019(2) -0.0049(18) 0.0018(18) -0.0009(18)
C14 0.020(2) 0.033(3) 0.042(3) -0.003(2) 0.009(2) 0.000(2)
C15 0.034(3) 0.045(3) 0.052(4) -0.002(3) 0.020(3) -0.007(3)
C16 0.054(4) 0.044(3) 0.026(3) -0.004(2) 0.017(3) -0.023(3)
C17 0.051(4) 0.065(4) 0.025(3) 0.012(3) -0.009(3) -0.017(3)
C18 0.025(3) 0.056(3) 0.023(2) 0.006(2) -0.005(2) -0.007(2)
C19 0.017(2) 0.023(2) 0.027(2) -0.0048(18) -0.0041(19) 0.0020(18)
C20 0.029(3) 0.034(3) 0.030(3) 0.006(2) -0.007(2) 0.008(2)
C21 0.024(3) 0.046(3) 0.041(3) -0.003(2) -0.016(2) 0.010(2)
C22 0.017(2) 0.070(4) 0.045(3) -0.005(3) -0.008(2) -0.007(2)
C23 0.015(2) 0.027(2) 0.019(2) 0.0005(18) -0.0058(17) -0.0043(18)
C24 0.030(3) 0.048(3) 0.022(2) 0.007(2) 0.000(2) -0.009(2)
C25 0.028(3) 0.035(3) 0.032(3) 0.010(2) -0.006(2) -0.010(2)
C26 0.034(3) 0.049(3) 0.027(3) -0.011(2) 0.010(2) 0.000(2)
Ag2 0.02389(19) 0.02708(19) 0.02193(19) -0.00033(14) -0.00850(14) -0.00382(14)
P2 0.0188(6) 0.0245(6) 0.0174(6) 0.0001(4) -0.0029(4) -0.0041(5)
S3 0.0216(6) 0.0380(7) 0.0261(6) -0.0031(5) 0.0018(5) -0.0073(5)
S4 0.0273(6) 0.0246(6) 0.0244(6) 0.0013(5) -0.0038(5) -0.0026(5)
N5 0.0196(19) 0.0224(19) 0.029(2) -0.0005(16) -0.0036(16) -0.0028(15)
N6 0.0155(19) 0.033(2) 0.035(2) 0.0038(18) -0.0060(17) -0.0044(16)
N7 0.0194(19) 0.025(2) 0.029(2) -0.0037(16) -0.0016(16) 0.0019(16)
N8 0.0164(19) 0.033(2) 0.025(2) 0.0049(17) 0.0003(16) 0.0031(16)
B2 0.024(3) 0.021(3) 0.029(3) 0.001(2) -0.002(2) 0.001(2)
C27 0.026(2) 0.020(2) 0.018(2) 0.0012(17) -0.0011(18) -0.0008(18)
C28 0.040(3) 0.028(3) 0.026(3) 0.004(2) 0.003(2) -0.006(2)
C29 0.056(4) 0.020(2) 0.032(3) -0.001(2) 0.005(3) 0.006(2)
C30 0.034(3) 0.046(3) 0.028(3) 0.004(2) 0.001(2) 0.011(2)
C31 0.025(2) 0.041(3) 0.027(3) 0.000(2) -0.001(2) 0.005(2)
C32 0.025(2) 0.034(3) 0.021(2) -0.003(2) -0.0006(19) -0.001(2)
C33 0.015(2) 0.022(2) 0.025(2) 0.0021(18) -0.0019(18) -0.0009(17)
C34 0.022(2) 0.030(2) 0.025(2) -0.0024(19) -0.0017(19) 0.0002(19)
C35 0.035(3) 0.026(3) 0.041(3) 0.009(2) -0.003(2) -0.007(2)
C36 0.042(3) 0.023(3) 0.055(4) -0.004(2) -0.007(3) -0.007(2)
C37 0.041(3) 0.037(3) 0.036(3) -0.009(2) -0.008(2) -0.006(2)
C38 0.033(3) 0.031(3) 0.023(2) 0.000(2) -0.004(2) -0.006(2)
C39 0.024(2) 0.024(2) 0.020(2) 0.0002(18) -0.0029(18) -0.0083(18)
C40 0.026(3) 0.053(3) 0.045(3) 0.011(3) 0.003(2) 0.001(2)
C41 0.030(3) 0.060(4) 0.057(4) 0.011(3) 0.019(3) -0.007(3)
C42 0.054(4) 0.041(3) 0.033(3) 0.006(2) 0.014(3) -0.024(3)
C43 0.051(3) 0.035(3) 0.027(3) 0.006(2) -0.003(2) -0.009(2)
C44 0.033(3) 0.036(3) 0.021(2) 0.003(2) 0.000(2) -0.007(2)
C45 0.022(2) 0.018(2) 0.026(2) 0.0054(18) 0.0010(19) -0.0051(18)
C46 0.027(3) 0.030(3) 0.032(3) -0.008(2) -0.008(2) -0.004(2)
C47 0.029(3) 0.041(3) 0.034(3) 0.004(2) -0.012(2) -0.008(2)
C48 0.020(3) 0.069(4) 0.043(3) 0.005(3) 0.001(2) -0.002(3)
C49 0.014(2) 0.025(2) 0.027(2) 0.0044(19) -0.0068(18) 0.0017(18)
C50 0.028(3) 0.044(3) 0.023(2) -0.003(2) 0.000(2) 0.013(2)
C51 0.028(3) 0.035(3) 0.032(3) -0.004(2) -0.004(2) 0.006(2)
C52 0.028(3) 0.040(3) 0.035(3) 0.014(2) 0.001(2) 0.003(2)

loop_
_atom_type_symbol
_atom_type_description
_atom_type_scat_dispersion_real
_atom_type_scat_dispersion_imag
_atom_type_scat_source
C C 0.0033 0.0016 'International Tables Vol C Tables 4.2.6.8 and 6.1.1.4'
H H 0.0000 0.0000 'International Tables Vol C Tables 4.2.6.8 and 6.1.1.4'
Ag Ag -0.8971 1.1015 'International Tables Vol C Tables 4.2.6.8 and 6.1.1.4'
B B 0.0013 0.0007 'International Tables Vol C Tables 4.2.6.8 and 6.1.1.4'
N N 0.0061 0.0033 'International Tables Vol C Tables 4.2.6.8 and 6.1.1.4'
P P 0.1023 0.0942 'International Tables Vol C Tables 4.2.6.8 and 6.1.1.4'
S S 0.1246 0.1234 'International Tables Vol C Tables 4.2.6.8 and 6.1.1.4'

loop_
_geom_angle_atom_site_label_1
_geom_angle_atom_site_label_2
_geom_angle_atom_site_label_3
_geom_angle
_geom_angle_site_symmetry_1
_geom_angle_site_symmetry_3
_geom_angle_publ_flag
P1 Ag1 S1 130.71(4) . . ?
P1 Ag1 S2 117.11(4) . . ?
P1 Ag1 H1A 111.5(13) . . ?
S1 Ag1 S2 109.91(4) . . ?
S1 Ag1 H1A 84.1(12) . . ?
S2 Ag1 H1A 87.0(12) . . ?
Ag1 P1 C1 113.52(15) . . ?
Ag1 P1 C7 110.47(14) . . ?
Ag1 P1 C13 118.16(15) . . ?
C1 P1 C7 104.1(2) . . ?
C1 P1 C13 105.1(2) . . ?
C7 P1 C13 104.2(2) . . ?
Ag1 S1 C19 101.25(15) . . ?
Ag1 S2 C23 105.13(15) . . ?
B1 N1 C19 131.3(4) . . ?
B1 N1 C20 121.6(4) . . ?
C19 N1 C20 107.1(4) . . ?
C19 N2 C21 109.3(4) . . ?
C19 N2 C22 124.9(4) . . ?
C21 N2 C22 125.8(4) . . ?
B1 N3 C23 130.3(4) . . ?
B1 N3 C25 122.7(4) . . ?
C23 N3 C25 107.0(4) . . ?
C23 N4 C24 109.7(4) . . ?
C23 N4 C26 124.7(4) . . ?
C24 N4 C26 125.6(4) . . ?
N1 B1 N3 109.8(4) . . ?
N1 B1 H1A 110(2) . . ?
N1 B1 H1B 106(2) . . ?
N3 B1 H1A 110(2) . . ?
N3 B1 H1B 105(2) . . ?
H1A B1 H1B 115(3) . . ?
P1 C1 C2 117.4(4) . . ?
P1 C1 C6 123.5(4) . . ?
C2 C1 C6 119.1(4) . . ?
C1 C2 H2 119.7 . . ?
C1 C2 C3 120.7(5) . . ?
H2 C2 C3 119.7 . . ?
C2 C3 H3 120.0 . . ?
C2 C3 C4 120.0(6) . . ?
H3 C3 C4 120.0 . . ?
C3 C4 H4 119.8 . . ?
C3 C4 C5 120.4(5) . . ?
H4 C4 C5 119.8 . . ?
C4 C5 H5 119.9 . . ?
C4 C5 C6 120.3(5) . . ?
H5 C5 C6 119.9 . . ?
C1 C6 C5 119.4(5) . . ?
C1 C6 H6 120.3 . . ?
C5 C6 H6 120.3 . . ?
P1 C7 C8 117.1(4) . . ?
P1 C7 C12 124.1(4) . . ?
C8 C7 C12 118.7(5) . . ?
C7 C8 H8 119.5 . . ?
C7 C8 C9 121.1(5) . . ?
H8 C8 C9 119.5 . . ?
C8 C9 H9 119.9 . . ?
C8 C9 C10 120.2(5) . . ?
H9 C9 C10 119.9 . . ?
C9 C10 H10 120.0 . . ?
C9 C10 C11 120.1(5) . . ?
H10 C10 C11 120.0 . . ?
C10 C11 H11 120.3 . . ?
C10 C11 C12 119.3(5) . . ?
H11 C11 C12 120.3 . . ?
C7 C12 C11 120.6(5) . . ?
C7 C12 H12 119.7 . . ?
C11 C12 H12 119.7 . . ?
P1 C13 C14 117.3(4) . . ?
P1 C13 C18 123.9(3) . . ?
C14 C13 C18 118.7(4) . . ?
C13 C14 H14 119.7 . . ?
C13 C14 C15 120.5(5) . . ?
H14 C14 C15 119.7 . . ?
C14 C15 H15 119.9 . . ?
C14 C15 C16 120.1(5) . . ?
H15 C15 C16 119.9 . . ?
C15 C16 H16 120.0 . . ?
C15 C16 C17 120.0(5) . . ?
H16 C16 C17 120.0 . . ?
C16 C17 H17 119.9 . . ?
C16 C17 C18 120.2(5) . . ?
H17 C17 C18 119.9 . . ?
C13 C18 C17 120.3(5) . . ?
C13 C18 H18 119.8 . . ?
C17 C18 H18 119.8 . . ?
S1 C19 N1 130.6(3) . . ?
S1 C19 N2 122.0(3) . . ?
N1 C19 N2 107.4(4) . . ?
N1 C20 H20 125.2 . . ?
N1 C20 C21 109.5(5) . . ?
H20 C20 C21 125.2 . . ?
N2 C21 C20 106.7(4) . . ?
N2 C21 H21 126.7 . . ?
C20 C21 H21 126.7 . . ?
N2 C22 H22A 109.5 . . ?
N2 C22 H22B 109.5 . . ?
N2 C22 H22C 109.5 . . ?
H22A C22 H22B 109.5 . . ?
H22A C22 H22C 109.5 . . ?
H22B C22 H22C 109.5 . . ?
S2 C23 N3 128.2(3) . . ?
S2 C23 N4 123.9(3) . . ?
N3 C23 N4 107.9(4) . . ?
N4 C24 H24 126.8 . . ?
N4 C24 C25 106.3(4) . . ?
H24 C24 C25 126.8 . . ?
N3 C25 C24 109.1(4) . . ?
N3 C25 H25 125.5 . . ?
C24 C25 H25 125.5 . . ?
N4 C26 H26A 109.5 . . ?
N4 C26 H26B 109.5 . . ?
N4 C26 H26C 109.5 . . ?
H26A C26 H26B 109.5 . . ?
H26A C26 H26C 109.5 . . ?
H26B C26 H26C 109.5 . . ?
P2 Ag2 S3 126.11(4) . . ?
P2 Ag2 S4 118.91(4) . . ?
S3 Ag2 S4 109.68(4) . . ?
Ag2 P2 C27 115.75(14) . . ?
Ag2 P2 C33 111.95(14) . . ?
Ag2 P2 C39 115.70(14) . . ?
C27 P2 C33 103.15(19) . . ?
C27 P2 C39 103.4(2) . . ?
C33 P2 C39 105.5(2) . . ?
Ag2 S3 C45 101.32(15) . . ?
Ag2 S4 C49 103.66(16) . . ?
B2 N5 C45 131.4(4) . . ?
B2 N5 C46 121.6(4) . . ?
C45 N5 C46 106.8(4) . . ?
C45 N6 C47 109.7(4) . . ?
C45 N6 C48 125.4(4) . . ?
C47 N6 C48 124.9(4) . . ?
B2 N7 C49 129.8(4) . . ?
B2 N7 C51 122.7(4) . . ?
C49 N7 C51 107.5(4) . . ?
C49 N8 C50 109.4(4) . . ?
C49 N8 C52 125.6(4) . . ?
C50 N8 C52 125.0(4) . . ?
N5 B2 N7 109.6(4) . . ?
N5 B2 H2A 109.7 . . ?
N5 B2 H2B 109.7 . . ?
N7 B2 H2A 109.7 . . ?
N7 B2 H2B 109.7 . . ?
H2A B2 H2B 108.2 . . ?
P2 C27 C28 117.5(4) . . ?
P2 C27 C32 123.2(3) . . ?
C28 C27 C32 119.2(4) . . ?
C27 C28 H28 120.2 . . ?
C27 C28 C29 119.6(5) . . ?
H28 C28 C29 120.2 . . ?
C28 C29 H29 119.9 . . ?
C28 C29 C30 120.3(5) . . ?
H29 C29 C30 119.9 . . ?
C29 C30 H30 119.8 . . ?
C29 C30 C31 120.5(5) . . ?
H30 C30 C31 119.8 . . ?
C30 C31 H31 120.0 . . ?
C30 C31 C32 120.1(5) . . ?
H31 C31 C32 120.0 . . ?
C27 C32 C31 120.2(4) . . ?
C27 C32 H32 119.9 . . ?
C31 C32 H32 119.9 . . ?
P2 C33 C34 117.1(3) . . ?
P2 C33 C38 123.6(3) . . ?
C34 C33 C38 119.3(4) . . ?
C33 C34 H34 119.6 . . ?
C33 C34 C35 120.8(4) . . ?
H34 C34 C35 119.6 . . ?
C34 C35 H35 120.2 . . ?
C34 C35 C36 119.7(5) . . ?
H35 C35 C36 120.2 . . ?
C35 C36 H36 119.9 . . ?
C35 C36 C37 120.2(5) . . ?
H36 C36 C37 119.9 . . ?
C36 C37 H37 120.1 . . ?
C36 C37 C38 119.7(5) . . ?
H37 C37 C38 120.1 . . ?
C33 C38 C37 120.2(5) . . ?
C33 C38 H38 119.9 . . ?
C37 C38 H38 119.9 . . ?
P2 C39 C40 117.8(4) . . ?
P2 C39 C44 123.8(3) . . ?
C40 C39 C44 118.3(4) . . ?
C39 C40 H40 119.7 . . ?
C39 C40 C41 120.6(5) . . ?
H40 C40 C41 119.7 . . ?
C40 C41 H41 119.8 . . ?
C40 C41 C42 120.4(5) . . ?
H41 C41 C42 119.8 . . ?
C41 C42 H42 120.0 . . ?
C41 C42 C43 119.9(5) . . ?
H42 C42 C43 120.0 . . ?
C42 C43 H43 120.3 . . ?
C42 C43 C44 119.5(5) . . ?
H43 C43 C44 120.3 . . ?
C39 C44 C43 121.2(5) . . ?
C39 C44 H44 119.4 . . ?
C43 C44 H44 119.4 . . ?
S3 C45 N5 129.9(3) . . ?
S3 C45 N6 122.6(3) . . ?
N5 C45 N6 107.6(4) . . ?
N5 C46 H46 125.2 . . ?
N5 C46 C47 109.7(4) . . ?
H46 C46 C47 125.2 . . ?
N6 C47 C46 106.3(4) . . ?
N6 C47 H47 126.9 . . ?
C46 C47 H47 126.9 . . ?
N6 C48 H48A 109.5 . . ?
N6 C48 H48B 109.5 . . ?
N6 C48 H48C 109.5 . . ?
H48A C48 H48B 109.5 . . ?
H48A C48 H48C 109.5 . . ?
H48B C48 H48C 109.5 . . ?
S4 C49 N7 129.0(3) . . ?
S4 C49 N8 123.6(3) . . ?
N7 C49 N8 107.5(4) . . ?
N8 C50 H50 126.5 . . ?
N8 C50 C51 107.0(4) . . ?
H50 C50 C51 126.5 . . ?
N7 C51 C50 108.6(4) . . ?
N7 C51 H51 125.7 . . ?
C50 C51 H51 125.7 . . ?
N8 C52 H52A 109.5 . . ?
N8 C52 H52B 109.5 . . ?
N8 C52 H52C 109.5 . . ?
H52A C52 H52B 109.5 . . ?
H52A C52 H52C 109.5 . . ?
H52B C52 H52C 109.5 . . ?

loop_
_geom_bond_atom_site_label_1
_geom_bond_atom_site_label_2
_geom_bond_distance
_geom_bond_site_symmetry_2
_geom_bond_publ_flag
Ag1 P1 2.3928(12) . ?
Ag1 S1 2.4779(13) . ?
Ag1 S2 2.5398(12) . ?
Ag1 H1A 2.12(5) . ?
P1 C1 1.826(4) . ?
P1 C7 1.822(5) . ?
P1 C13 1.816(4) . ?
S1 C19 1.720(5) . ?
S2 C23 1.720(4) . ?
N1 B1 1.568(6) . ?
N1 C19 1.351(6) . ?
N1 C20 1.395(6) . ?
N2 C19 1.362(6) . ?
N2 C21 1.377(7) . ?
N2 C22 1.467(6) . ?
N3 B1 1.552(6) . ?
N3 C23 1.354(5) . ?
N3 C25 1.391(6) . ?
N4 C23 1.355(5) . ?
N4 C24 1.371(6) . ?
N4 C26 1.458(6) . ?
B1 H1A 1.15(5) . ?
B1 H1B 1.16(5) . ?
C1 C2 1.395(7) . ?
C1 C6 1.396(7) . ?
C2 H2 0.950 . ?
C2 C3 1.385(7) . ?
C3 H3 0.950 . ?
C3 C4 1.369(9) . ?
C4 H4 0.950 . ?
C4 C5 1.382(9) . ?
C5 H5 0.950 . ?
C5 C6 1.400(7) . ?
C6 H6 0.950 . ?
C7 C8 1.386(7) . ?
C7 C12 1.383(6) . ?
C8 H8 0.950 . ?
C8 C9 1.373(8) . ?
C9 H9 0.950 . ?
C9 C10 1.375(8) . ?
C10 H10 0.950 . ?
C10 C11 1.386(8) . ?
C11 H11 0.950 . ?
C11 C12 1.396(7) . ?
C12 H12 0.950 . ?
C13 C14 1.401(6) . ?
C13 C18 1.384(6) . ?
C14 H14 0.950 . ?
C14 C15 1.381(7) . ?
C15 H15 0.950 . ?
C15 C16 1.379(8) . ?
C16 H16 0.950 . ?
C16 C17 1.377(8) . ?
C17 H17 0.950 . ?
C17 C18 1.394(7) . ?
C18 H18 0.950 . ?
C20 H20 0.950 . ?
C20 C21 1.325(7) . ?
C21 H21 0.950 . ?
C22 H22A 0.980 . ?
C22 H22B 0.980 . ?
C22 H22C 0.980 . ?
C24 H24 0.950 . ?
C24 C25 1.351(7) . ?
C25 H25 0.950 . ?
C26 H26A 0.980 . ?
C26 H26B 0.980 . ?
C26 H26C 0.980 . ?
Ag2 P2 2.3956(12) . ?
Ag2 S3 2.4876(13) . ?
Ag2 S4 2.5671(12) . ?
P2 C27 1.828(4) . ?
P2 C33 1.823(4) . ?
P2 C39 1.825(4) . ?
S3 C45 1.721(5) . ?
S4 C49 1.709(5) . ?
N5 B2 1.568(6) . ?
N5 C45 1.361(6) . ?
N5 C46 1.392(6) . ?
N6 C45 1.350(6) . ?
N6 C47 1.382(6) . ?
N6 C48 1.466(6) . ?
N7 B2 1.554(6) . ?
N7 C49 1.357(6) . ?
N7 C51 1.396(6) . ?
N8 C49 1.360(6) . ?
N8 C50 1.377(6) . ?
N8 C52 1.451(6) . ?
B2 H2A 1.160 . ?
B2 H2B 1.160 . ?
C27 C28 1.386(6) . ?
C27 C32 1.395(6) . ?
C28 H28 0.950 . ?
C28 C29 1.408(7) . ?
C29 H29 0.950 . ?
C29 C30 1.370(8) . ?
C30 H30 0.950 . ?
C30 C31 1.370(7) . ?
C31 H31 0.950 . ?
C31 C32 1.394(6) . ?
C32 H32 0.950 . ?
C33 C34 1.397(6) . ?
C33 C38 1.385(6) . ?
C34 H34 0.950 . ?
C34 C35 1.376(7) . ?
C35 H35 0.950 . ?
C35 C36 1.388(7) . ?
C36 H36 0.950 . ?
C36 C37 1.390(8) . ?
C37 H37 0.950 . ?
C37 C38 1.393(7) . ?
C38 H38 0.950 . ?
C39 C40 1.396(7) . ?
C39 C44 1.382(6) . ?
C40 H40 0.950 . ?
C40 C41 1.377(8) . ?
C41 H41 0.950 . ?
C41 C42 1.378(8) . ?
C42 H42 0.950 . ?
C42 C43 1.382(8) . ?
C43 H43 0.950 . ?
C43 C44 1.392(7) . ?
C44 H44 0.950 . ?
C46 H46 0.950 . ?
C46 C47 1.332(7) . ?
C47 H47 0.950 . ?
C48 H48A 0.980 . ?
C48 H48B 0.980 . ?
C48 H48C 0.980 . ?
C50 H50 0.950 . ?
C50 C51 1.342(7) . ?
C51 H51 0.950 . ?
C52 H52A 0.980 . ?
C52 H52B 0.980 . ?
C52 H52C 0.980 . ?
